data_1534871
loop_
_publ_author_name
'Maass, K.'
'Glaum, R.'
'Gruehn, R.'

_publ_section_title
;
 Beitraege zum thermischen Verhalten und zur Kristallchemie von
 Wasserfreien Phosphaten XXXII. Neue Orthophosphate des zweiwertigen
 Chroms - Mg3 Cr3 (P O4)4, Mg3.75 Cr2.25 (P O4)4, Ca3 Cr3 (P O4)4 und
 Ca2.00 Cr4.00 (P O4)4
;
_journal_name_full 'Zeitschrift fuer Anorganische und Allgemeine Chemie'
_journal_page_first 1663
_journal_page_last 1672
_journal_volume 628
_journal_year 2002
_chemical_formula_sum 'Ca2 Cr4 O16 P4'
_chemical_name_systematic 'Ca2 Cr4 (P O4)4'
_space_group_IT_number 15
_symmetry_space_group_name_Hall '-C 2yc'
_symmetry_space_group_name_H-M 'C 1 2/c 1'
_cell_angle_alpha 90
_cell_angle_beta 117.951
_cell_angle_gamma 90
_cell_formula_units_Z 4
_cell_length_a 17.511
_cell_length_b 4.9933
_cell_length_c 16.825
_cell_volume 1299.529
_citation_journal_id_ASTM ZAACAB
_cod_data_source_file Maass_ZAACAB_2002_569.cif
_cod_data_source_block Ca2Cr4O16P4
_cod_database_code 1534871

loop_
_symmetry_equiv_pos_as_xyz
x,y,z
-x,y,-z+1/2
-x,-y,-z
x,-y,z-1/2
x+1/2,y+1/2,z
-x+1/2,y+1/2,-z+1/2
-x+1/2,-y+1/2,-z
x+1/2,-y+1/2,z-1/2

loop_
_atom_site_label
_atom_site_type_symbol
_atom_site_fract_x
_atom_site_fract_y
_atom_site_fract_z
_atom_site_occupancy
_atom_site_U_iso_or_equiv
O1 O-2 0.37251 0.2601 0.6384 1 0.0
Cr1 Cr+2 0.5 0.1998 0.75 1 0.0
O2 O-2 0.27846 0.3296 0.71354 1 0.0
O8 O-2 0.4247 -0.2272 0.5347 1 0.0
O5 O-2 0.5201 0.412 0.6303 1 0.0
O3 O-2 0.22025 0.423 0.5512 1 0.0
Ca1 Ca+2 0.34756 0.18776 0.86104 1 0.0
P2 P+5 0.51641 0.7125 0.60854 1 0.0
Cr3 Cr+2 0.4017 0.24548 0.53486 1 0.0
O7 O-2 0.4175 0.2422 0.425 1 0.0
O4 O-2 0.24734 -0.0487 0.60305 1 0.0
Cr2 Cr+2 0.25 0.25 0 1 0.0
P1 P+5 0.28162 0.23763 0.63049 1 0.0
O6 O-2 0.4563 -0.1062 0.8117 1 0.0
